data_7237006
loop_
_publ_author_name
'Smetana, Volodymyr'
'Mudryk, Yaroslav'
'Pecharsky, Vitalij K.'
'Mudring, Anja-Verena'

_publ_section_title
;
 Controlling magnetism via transition metal exchange in the series of
 intermetallics Eu(T1,T2)5In (T = Cu, Ag, Au)
;
_journal_issue 6
_journal_name_full 'Journal of Materials Chemistry C'
_journal_page_first 1353
_journal_paper_doi 10.1039/C7TC04964A
_journal_volume 6
_journal_year 2018
_chemical_formula_sum 'Ag2.39 Au2.61 Eu In'
_chemical_formula_weight 1039.56
_space_group_IT_number 139
_space_group_name_Hall '-I 4 2'
_space_group_name_H-M_alt 'I 4/m m m'
_symmetry_cell_setting tetragonal
_symmetry_space_group_name_H-M 'I 4/m m m'
_atom_sites_solution_primary direct
_atom_sites_solution_secondary difmap
_audit_creation_method SHELXL-97
_audit_update_record
;
2017-08-01 deposited with the CCDC.
2017-12-18 downloaded from the CCDC.
;
_cell_angle_alpha 90.00
_cell_angle_beta 90.00
_cell_angle_gamma 90.00
_cell_formula_units_Z 2
_cell_length_a 7.1887(3)
_cell_length_b 7.1887(3)
_cell_length_c 5.4762(5)
_cell_measurement_reflns_used 1359
_cell_measurement_temperature 296(2)
_cell_measurement_theta_max 31.68
_cell_measurement_theta_min 4.01
_cell_volume 283.00(3)
_computing_structure_refinement 'SHELXL-97 (Sheldrick, 1997)'
_computing_structure_solution 'SHELXS-97 (Sheldrick, 1990)'
_diffrn_ambient_temperature 296(2)
_diffrn_measured_fraction_theta_full 0.988
_diffrn_measured_fraction_theta_max 0.988
_diffrn_measurement_device_type 'Bruker Venture'
_diffrn_radiation_monochromator graphite
_diffrn_radiation_source 'fine-focus sealed tube'
_diffrn_radiation_type MoK\a
_diffrn_radiation_wavelength 0.71073
_diffrn_reflns_av_R_equivalents 0.0311
_diffrn_reflns_av_sigmaI/netI 0.0196
_diffrn_reflns_limit_h_max 10
_diffrn_reflns_limit_h_min -6
_diffrn_reflns_limit_k_max 10
_diffrn_reflns_limit_k_min -10
_diffrn_reflns_limit_l_max 8
_diffrn_reflns_limit_l_min -7
_diffrn_reflns_number 1359
_diffrn_reflns_theta_full 31.68
_diffrn_reflns_theta_max 31.68
_diffrn_reflns_theta_min 4.01
_exptl_absorpt_coefficient_mu 90.453
_exptl_absorpt_correction_T_max 0.17
_exptl_absorpt_correction_T_min 0.1
_exptl_absorpt_correction_type empirical
_exptl_absorpt_process_details 'Blessing, 1995'
_exptl_crystal_density_diffrn 12.200
_exptl_crystal_density_method 'not measured'
_exptl_crystal_description 'irregular fragment'
_exptl_crystal_F_000 862
_exptl_crystal_size_max 0.08
_exptl_crystal_size_mid 0.08
_exptl_crystal_size_min 0.07
_refine_diff_density_max 1.503
_refine_diff_density_min -2.075
_refine_diff_density_rms 0.362
_refine_ls_extinction_coef 0.0036(2)
_refine_ls_extinction_expression Fc^*^=kFc[1+0.001xFc^2^\l^3^/sin(2\q)]^-1/4^
_refine_ls_extinction_method SHELXL
_refine_ls_goodness_of_fit_ref 1.243
_refine_ls_matrix_type full
_refine_ls_number_parameters 12
_refine_ls_number_reflns 164
_refine_ls_number_restraints 0
_refine_ls_restrained_S_all 1.243
_refine_ls_R_factor_all 0.0169
_refine_ls_R_factor_gt 0.0162
_refine_ls_shift/su_max 0.001
_refine_ls_shift/su_mean 0.000
_refine_ls_structure_factor_coef Fsqd
_refine_ls_weighting_details 'calc w=1/[\s^2^(Fo^2^)+(0.0073P)^2^+4.2921P] where P=(Fo^2^+2Fc^2^)/3'
_refine_ls_weighting_scheme calc
_refine_ls_wR_factor_gt 0.0317
_refine_ls_wR_factor_ref 0.0319
_reflns_number_gt 159
_reflns_number_total 164
_reflns_threshold_expression >2sigma(I)
_cod_data_source_file c7tc04964a2.cif
_cod_data_source_block vsaf2b_0m
_cod_original_sg_symbol_H-M I4/mmm
_cod_database_code 7237006

loop_
_symmetry_equiv_pos_as_xyz
'x, y, z'
'-x, -y, z'
'-y, x, z'
'y, -x, z'
'-x, y, -z'
'x, -y, -z'
'y, x, -z'
'-y, -x, -z'
'x+1/2, y+1/2, z+1/2'
'-x+1/2, -y+1/2, z+1/2'
'-y+1/2, x+1/2, z+1/2'
'y+1/2, -x+1/2, z+1/2'
'-x+1/2, y+1/2, -z+1/2'
'x+1/2, -y+1/2, -z+1/2'
'y+1/2, x+1/2, -z+1/2'
'-y+1/2, -x+1/2, -z+1/2'
'-x, -y, -z'
'x, y, -z'
'y, -x, -z'
'-y, x, -z'
'x, -y, z'
'-x, y, z'
'-y, -x, z'
'y, x, z'
'-x+1/2, -y+1/2, -z+1/2'
'x+1/2, y+1/2, -z+1/2'
'y+1/2, -x+1/2, -z+1/2'
'-y+1/2, x+1/2, -z+1/2'
'x+1/2, -y+1/2, z+1/2'
'-x+1/2, y+1/2, z+1/2'
'-y+1/2, -x+1/2, z+1/2'
'y+1/2, x+1/2, z+1/2'

loop_
_atom_site_label
_atom_site_type_symbol
_atom_site_fract_x
_atom_site_fract_y
_atom_site_fract_z
_atom_site_U_iso_or_equiv
_atom_site_adp_type
_atom_site_occupancy
_atom_site_symmetry_multiplicity
_atom_site_calc_flag
_atom_site_refinement_flags
Eu1 Eu 0.0000 0.0000 0.0000 0.0097(3) Uani 1 16 d S
Au1 Au 0.30646(4) 0.30646(4) 0.0000 0.01014(17) Uani 0.653(7) 4 d SP
Ag1 Ag 0.30646(4) 0.30646(4) 0.0000 0.01014(17) Uani 0.347(7) 4 d SP
In2 In 0.0000 0.5000 0.2500 0.0097(3) Uani 0.50 8 d SP
Ag2 Ag 0.0000 0.5000 0.2500 0.0097(3) Uani 0.50 8 d SP

loop_
_atom_site_aniso_label
_atom_site_aniso_U_11
_atom_site_aniso_U_22
_atom_site_aniso_U_33
_atom_site_aniso_U_23
_atom_site_aniso_U_13
_atom_site_aniso_U_12
Eu1 0.0092(3) 0.0092(3) 0.0105(5) 0.000 0.000 0.000
Au1 0.00903(19) 0.00903(19) 0.0124(2) 0.000 0.000 0.00026(16)
Ag1 0.00903(19) 0.00903(19) 0.0124(2) 0.000 0.000 0.00026(16)
In2 0.0112(3) 0.0112(3) 0.0066(5) 0.000 0.000 0.000
Ag2 0.0112(3) 0.0112(3) 0.0066(5) 0.000 0.000 0.000

loop_
_atom_type_symbol
_atom_type_description
_atom_type_scat_dispersion_real
_atom_type_scat_dispersion_imag
_atom_type_scat_source
Ag Ag -0.8971 1.1015 'International Tables Vol C Tables 4.2.6.8 and 6.1.1.4'
In In -0.7276 1.3100 'International Tables Vol C Tables 4.2.6.8 and 6.1.1.4'
Eu Eu -0.1578 3.6682 'International Tables Vol C Tables 4.2.6.8 and 6.1.1.4'
Au Au -2.0133 8.8022 'International Tables Vol C Tables 4.2.6.8 and 6.1.1.4'

loop_
_geom_angle_atom_site_label_1
_geom_angle_atom_site_label_2
_geom_angle_atom_site_label_3
_geom_angle
_geom_angle_site_symmetry_1
_geom_angle_site_symmetry_3
Au1 Eu1 Ag1 180.000(8) . 17
Au1 Eu1 Au1 180.000(8) . 17
Ag1 Eu1 Au1 0.000(8) 17 17
Au1 Eu1 Ag1 90.0 . 19
Ag1 Eu1 Ag1 90.0 17 19
Au1 Eu1 Ag1 90.0 17 19
Au1 Eu1 Au1 90.0 . 19
Ag1 Eu1 Au1 90.0 17 19
Au1 Eu1 Au1 90.0 17 19
Ag1 Eu1 Au1 0.000(8) 19 19
Au1 Eu1 Ag1 90.0 . 3
Ag1 Eu1 Ag1 90.0 17 3
Au1 Eu1 Ag1 90.0 17 3
Ag1 Eu1 Ag1 180.000(8) 19 3
Au1 Eu1 Ag1 180.000(8) 19 3
Au1 Eu1 Au1 90.0 . 3
Ag1 Eu1 Au1 90.0 17 3
Au1 Eu1 Au1 90.0 17 3
Ag1 Eu1 Au1 180.000(8) 19 3
Au1 Eu1 Au1 180.000(8) 19 3
Ag1 Eu1 Au1 0.000(8) 3 3
Au1 Eu1 Au1 125.701(7) . 9_444
Ag1 Eu1 Au1 54.299(7) 17 9_444
Au1 Eu1 Au1 54.299(7) 17 9_444
Ag1 Eu1 Au1 90.0 19 9_444
Au1 Eu1 Au1 90.0 19 9_444
Ag1 Eu1 Au1 90.0 3 9_444
Au1 Eu1 Au1 90.0 3 9_444
Au1 Eu1 Ag1 125.701(7) . 9_444
Ag1 Eu1 Ag1 54.299(7) 17 9_444
Au1 Eu1 Ag1 54.299(7) 17 9_444
Ag1 Eu1 Ag1 90.0 19 9_444
Au1 Eu1 Ag1 90.0 19 9_444
Ag1 Eu1 Ag1 90.0 3 9_444
Au1 Eu1 Ag1 90.0 3 9_444
Au1 Eu1 Ag1 0.0 9_444 9_444
Au1 Eu1 Au1 54.299(7) . 25
Ag1 Eu1 Au1 125.701(7) 17 25
Au1 Eu1 Au1 125.701(7) 17 25
Ag1 Eu1 Au1 90.0 19 25
Au1 Eu1 Au1 90.0 19 25
Ag1 Eu1 Au1 90.0 3 25
Au1 Eu1 Au1 90.0 3 25
Au1 Eu1 Au1 180.000(10) 9_444 25
Ag1 Eu1 Au1 180.000(10) 9_444 25
Au1 Eu1 Ag1 54.299(7) . 25
Ag1 Eu1 Ag1 125.701(7) 17 25
Au1 Eu1 Ag1 125.701(7) 17 25
Ag1 Eu1 Ag1 90.0 19 25
Au1 Eu1 Ag1 90.0 19 25
Ag1 Eu1 Ag1 90.0 3 25
Au1 Eu1 Ag1 90.0 3 25
Au1 Eu1 Ag1 180.000(10) 9_444 25
Ag1 Eu1 Ag1 180.000(10) 9_444 25
Au1 Eu1 Ag1 0.0 25 25
Ag1 Au1 Au1 0.000(13) 3_655 3_655
Ag1 Au1 Ag1 90.0 3_655 19_565
Au1 Au1 Ag1 90.0 3_655 19_565
Ag1 Au1 Au1 90.0 3_655 19_565
Au1 Au1 Au1 90.0 3_655 19_565
Ag1 Au1 Au1 0.000(13) 19_565 19_565
Ag1 Au1 Ag2 138.459(7) 3_655 17_565
Au1 Au1 Ag2 138.459(7) 3_655 17_565
Ag1 Au1 Ag2 61.791(8) 19_565 17_565
Au1 Au1 Ag2 61.791(8) 19_565 17_565
Ag1 Au1 Ag2 61.791(8) 3_655 9_544
Au1 Au1 Ag2 61.791(8) 3_655 9_544
Ag1 Au1 Ag2 138.459(7) 19_565 9_544
Au1 Au1 Ag2 138.459(7) 19_565 9_544
Ag2 Au1 Ag2 119.423(7) 17_565 9_544
Ag1 Au1 In2 138.459(7) 3_655 17_565
Au1 Au1 In2 138.459(7) 3_655 17_565
Ag1 Au1 In2 61.791(8) 19_565 17_565
Au1 Au1 In2 61.791(8) 19_565 17_565
Ag2 Au1 In2 0.0 17_565 17_565
Ag2 Au1 In2 119.423(7) 9_544 17_565
Ag1 Au1 In2 61.791(8) 3_655 9_544
Au1 Au1 In2 61.791(8) 3_655 9_544
Ag1 Au1 In2 138.459(7) 19_565 9_544
Au1 Au1 In2 138.459(7) 19_565 9_544
Ag2 Au1 In2 119.423(7) 17_565 9_544
Ag2 Au1 In2 0.0 9_544 9_544
In2 Au1 In2 119.423(7) 17_565 9_544
Ag1 Au1 Ag2 61.791(8) 3_655 25
Au1 Au1 Ag2 61.791(8) 3_655 25
Ag1 Au1 Ag2 138.459(7) 19_565 25
Au1 Au1 Ag2 138.459(7) 19_565 25
Ag2 Au1 Ag2 157.509(17) 17_565 25
Ag2 Au1 Ag2 55.437(5) 9_544 25
In2 Au1 Ag2 157.509(17) 17_565 25
In2 Au1 Ag2 55.437(5) 9_544 25
Ag1 Au1 In2 61.791(8) 3_655 25
Au1 Au1 In2 61.791(8) 3_655 25
Ag1 Au1 In2 138.459(7) 19_565 25
Au1 Au1 In2 138.459(7) 19_565 25
Ag2 Au1 In2 157.509(17) 17_565 25
Ag2 Au1 In2 55.437(5) 9_544 25
In2 Au1 In2 157.509(17) 17_565 25
In2 Au1 In2 55.437(5) 9_544 25
Ag2 Au1 In2 0.0 25 25
Ag1 Au1 In2 138.459(7) 3_655 .
Au1 Au1 In2 138.459(7) 3_655 .
Ag1 Au1 In2 61.791(8) 19_565 .
Au1 Au1 In2 61.791(8) 19_565 .
Ag2 Au1 In2 55.437(5) 17_565 .
Ag2 Au1 In2 157.509(17) 9_544 .
In2 Au1 In2 55.437(5) 17_565 .
In2 Au1 In2 157.509(17) 9_544 .
Ag2 Au1 In2 119.423(7) 25 .
In2 Au1 In2 119.423(7) 25 .
Ag2 In2 Ag2 180.0 17_566 17_565
Ag2 In2 In2 0.0 17_566 17_566
Ag2 In2 In2 180.0 17_565 17_566
Ag2 In2 In2 180.0 17_566 17_565
Ag2 In2 In2 0.0 17_565 17_565
In2 In2 In2 180.0 17_566 17_565
Ag2 In2 Ag1 62.281(3) 17_566 11
Ag2 In2 Ag1 117.719(3) 17_565 11
In2 In2 Ag1 62.281(3) 17_566 11
In2 In2 Ag1 117.719(3) 17_565 11
Ag2 In2 Au1 62.281(3) 17_566 11
Ag2 In2 Au1 117.719(3) 17_565 11
In2 In2 Au1 62.281(3) 17_566 11
In2 In2 Au1 117.719(3) 17_565 11
Ag1 In2 Au1 0.000(8) 11 11
Ag2 In2 Ag1 117.719(3) 17_566 3
Ag2 In2 Ag1 62.281(2) 17_565 3
In2 In2 Ag1 117.719(3) 17_566 3
In2 In2 Ag1 62.281(2) 17_565 3
Ag1 In2 Ag1 157.509(17) 11 3
Au1 In2 Ag1 157.509(17) 11 3
Ag2 In2 Au1 117.719(3) 17_566 3
Ag2 In2 Au1 62.281(2) 17_565 3
In2 In2 Au1 117.719(3) 17_566 3
In2 In2 Au1 62.281(2) 17_565 3
Ag1 In2 Au1 157.509(17) 11 3
Au1 In2 Au1 157.509(17) 11 3
Ag1 In2 Au1 0.000(8) 3 3
Ag2 In2 Ag1 62.281(2) 17_566 27_455
Ag2 In2 Ag1 117.719(3) 17_565 27_455
In2 In2 Ag1 62.281(2) 17_566 27_455
In2 In2 Ag1 117.719(3) 17_565 27_455
Ag1 In2 Ag1 124.563(5) 11 27_455
Au1 In2 Ag1 124.563(5) 11 27_455
Ag1 In2 Ag1 60.577(7) 3 27_455
Au1 In2 Ag1 60.577(7) 3 27_455
Ag2 In2 Au1 62.281(3) 17_566 9_455
Ag2 In2 Au1 117.719(3) 17_565 9_455
In2 In2 Au1 62.281(3) 17_566 9_455
In2 In2 Au1 117.719(3) 17_565 9_455
Ag1 In2 Au1 56.418(16) 11 9_455
Au1 In2 Au1 56.418(16) 11 9_455
Ag1 In2 Au1 102.494(2) 3 9_455
Au1 In2 Au1 102.494(2) 3 9_455
Ag1 In2 Au1 96.918(15) 27_455 9_455
Ag2 In2 Ag1 62.281(3) 17_566 9_455
Ag2 In2 Ag1 117.719(3) 17_565 9_455
In2 In2 Ag1 62.281(3) 17_566 9_455
In2 In2 Ag1 117.719(3) 17_565 9_455
Ag1 In2 Ag1 56.418(16) 11 9_455
Au1 In2 Ag1 56.418(16) 11 9_455
Ag1 In2 Ag1 102.494(2) 3 9_455
Au1 In2 Ag1 102.494(2) 3 9_455
Ag1 In2 Ag1 96.918(15) 27_455 9_455
Au1 In2 Ag1 0.000(11) 9_455 9_455
Ag2 In2 Au1 62.281(2) 17_566 27_455
Ag2 In2 Au1 117.719(3) 17_565 27_455
In2 In2 Au1 62.281(2) 17_566 27_455
In2 In2 Au1 117.719(3) 17_565 27_455
Ag1 In2 Au1 124.563(5) 11 27_455
Au1 In2 Au1 124.563(5) 11 27_455
Ag1 In2 Au1 60.577(7) 3 27_455
Au1 In2 Au1 60.577(7) 3 27_455
Ag1 In2 Au1 0.000(3) 27_455 27_455
Au1 In2 Au1 96.918(15) 9_455 27_455
Ag1 In2 Au1 96.918(15) 9_455 27_455

loop_
_geom_bond_atom_site_label_1
_geom_bond_atom_site_label_2
_geom_bond_distance
_geom_bond_site_symmetry_2
Eu1 Au1 3.1156(5) .
Eu1 Ag1 3.1156(5) 17
Eu1 Au1 3.1156(5) 17
Eu1 Ag1 3.1156(5) 19
Eu1 Au1 3.1156(5) 19
Eu1 Ag1 3.1156(5) 3
Eu1 Au1 3.1156(5) 3
Eu1 Au1 3.3717(3) 9_444
Eu1 Ag1 3.3717(3) 9_444
Eu1 Au1 3.3717(3) 25
Eu1 Ag1 3.3717(3) 25
Au1 Ag1 2.7826(6) 3_655
Au1 Au1 2.7826(6) 3_655
Au1 Ag1 2.7826(6) 19_565
Au1 Au1 2.7826(6) 19_565
Au1 Ag2 2.94337(14) 17_565
Au1 Ag2 2.94337(14) 9_544
Au1 In2 2.94337(14) 17_565
Au1 In2 2.94337(14) 9_544
Au1 Ag2 2.94337(14) 25
Au1 In2 2.94337(14) 25
Au1 In2 2.94337(14) .
In2 Ag2 2.7381(3) 17_566
In2 Ag2 2.7381(3) 17_565
In2 In2 2.7381(3) 17_566
In2 In2 2.7381(3) 17_565
In2 Ag1 2.94338(14) 11
In2 Au1 2.94338(14) 11
In2 Ag1 2.94338(14) 3
In2 Au1 2.94338(14) 3
In2 Ag1 2.94337(14) 27_455
In2 Au1 2.94337(14) 9_455
In2 Ag1 2.94337(14) 9_455
In2 Au1 2.94337(14) 27_455
